data_7047975
loop_
_publ_author_name
'Szynkiewicz, Natalia'
'Ponikiewski, \/Lukasz'
'Grubba, Rafa\/l'

_publ_section_title
;
 Symmetrical and unsymmetrical diphosphanes with diversified alkyl, aryl,
 and amino substituents.
;
_journal_issue 47
_journal_name_full 'Dalton transactions (Cambridge, England : 2003)'
_journal_page_first 16885
_journal_page_last 16894
_journal_paper_doi 10.1039/c8dt03775b
_journal_volume 47
_journal_year 2018
_chemical_formula_moiety 'C20 H37 N P2'
_chemical_formula_sum 'C20 H37 N P2'
_chemical_formula_weight 353.44
_chemical_properties_physical Air-sensitive,Moisture-sensitive,Oxygen-sensitive
_space_group_IT_number 2
_space_group_name_Hall '-P 1'
_space_group_name_H-M_alt 'P -1'
_symmetry_cell_setting triclinic
_symmetry_Int_Tables_number 2
_symmetry_space_group_name_Hall '-P 1'
_symmetry_space_group_name_H-M 'P -1'
_atom_sites_solution_hydrogens geom
_audit_conform_dict_location ftp://ftp.iucr.org/pub/cif_core.dic
_audit_conform_dict_name cif_core.dic
_audit_conform_dict_version 2.4.3
_audit_creation_date 2018-08-29T23:14:47-00:00
_audit_creation_method 'WinGX routine CIF_UPDATE'
_audit_update_record
;
2018-09-12 deposited with the CCDC.
2018-11-06 downloaded from the CCDC.
;
_cell_angle_alpha 78.296(4)
_cell_angle_beta 89.626(4)
_cell_angle_gamma 63.969(4)
_cell_formula_units_Z 2
_cell_length_a 9.1194(5)
_cell_length_b 10.2329(6)
_cell_length_c 13.1351(7)
_cell_measurement_reflns_used 2756
_cell_measurement_temperature 120(2)
_cell_measurement_theta_max 28.42
_cell_measurement_theta_min 2.30
_cell_measurement_wavelength 0.71073
_cell_volume 1073.75(11)
_computing_cell_refinement
;
X-Area Recipe 1.33.0.0 (STOE, 2015)
;
_computing_data_collection
;
X-Area WinXpose 2.0.22.0 (STOE, 2016)
;
_computing_data_reduction
;
X-Area Integrate 1.72.0.0 (STOE, 2018)
X-Area X-Red32 1.63.4.0 (STOE, 2017) 
;
_computing_molecular_graphics 'Ortep for Windows (Farrugia, 2012)'
_computing_publication_material 'WinGX publication routines (Farrugia, 2012)'
_computing_structure_refinement 'SHELXL-2018/1 (Sheldrick, 2018)'
_computing_structure_solution 'SHELXT 2014/5 (Sheldrick, 2014)'
_diffrn_ambient_temperature 120(2)
_diffrn_detector 'image plate (34 cm diameter)'
_diffrn_detector_area_resol_mean 6.67
_diffrn_detector_type 'STOE Imaging Plate'
_diffrn_measured_fraction_theta_full 0.99
_diffrn_measured_fraction_theta_max 0.984
_diffrn_measurement_details ' 227 frames, detector distance = 100 mm'
_diffrn_measurement_device '2-circle diffractometer'
_diffrn_measurement_device_type 'STOE IPDS 2T'
_diffrn_measurement_method 'rotation method, \w scans'
_diffrn_radiation_collimation '0.6 mm diameter'
_diffrn_radiation_monochromator 'parabolic x-ray mirror'
_diffrn_radiation_polarisn_norm 270
_diffrn_radiation_probe x-ray
_diffrn_radiation_type MoK\a
_diffrn_radiation_wavelength 0.71073
_diffrn_reflns_av_R_equivalents 0.0306
_diffrn_reflns_av_unetI/netI 0.0352
_diffrn_reflns_Laue_measured_fraction_full 0.99
_diffrn_reflns_Laue_measured_fraction_max 0.984
_diffrn_reflns_limit_h_max 12
_diffrn_reflns_limit_h_min -12
_diffrn_reflns_limit_k_max 13
_diffrn_reflns_limit_k_min -13
_diffrn_reflns_limit_l_max 17
_diffrn_reflns_limit_l_min -17
_diffrn_reflns_number 11230
_diffrn_reflns_point_group_measured_fraction_full 0.99
_diffrn_reflns_point_group_measured_fraction_max 0.984
_diffrn_reflns_theta_full 25.242
_diffrn_reflns_theta_max 29.176
_diffrn_reflns_theta_min 2.272
_diffrn_source 'GeniX Mo, 0.05 x 0.05 mm2 microfocus'
_diffrn_source_current 1.000
_diffrn_source_power 0.050
_diffrn_source_voltage 50
_exptl_absorpt_coefficient_mu 0.204
_exptl_absorpt_correction_type none
_exptl_crystal_colour colourless
_exptl_crystal_density_diffrn 1.093
_exptl_crystal_density_method 'not measured'
_exptl_crystal_description block
_exptl_crystal_F_000 388
_exptl_crystal_size_max 0.17
_exptl_crystal_size_mid 0.16
_exptl_crystal_size_min 0.11
_refine_diff_density_max 0.586
_refine_diff_density_min -0.258
_refine_diff_density_rms 0.058
_refine_ls_extinction_method none
_refine_ls_goodness_of_fit_ref 0.961
_refine_ls_hydrogen_treatment constr
_refine_ls_matrix_type full
_refine_ls_number_constraints 0
_refine_ls_number_parameters 208
_refine_ls_number_reflns 5699
_refine_ls_number_restraints 0
_refine_ls_restrained_S_all 0.961
_refine_ls_R_factor_all 0.0513
_refine_ls_R_factor_gt 0.0384
_refine_ls_shift/su_max 0.001
_refine_ls_shift/su_mean 0
_refine_ls_structure_factor_coef Fsqd
_refine_ls_weighting_details 'w=1/[\s^2^(Fo^2^)+(0.0890P)^2^+0.1179P] where P=(Fo^2^+2Fc^2^)/3'
_refine_ls_weighting_scheme calc
_refine_ls_wR_factor_gt 0.1104
_refine_ls_wR_factor_ref 0.1205
_reflns_Friedel_coverage 0
_reflns_number_gt 4580
_reflns_number_total 5699
_reflns_threshold_expression 'I > 2\s(I)'
_cod_data_source_file c8dt03775b2.cif
_cod_data_source_block shelx_CCDC4
_cod_depositor_comments 'Adding full bibliography for 7047971--7047984.cif.'
_cod_database_code 7047975
_shelx_estimated_absorpt_t_min 0.966
_shelx_estimated_absorpt_t_max 0.978

loop_
_symmetry_equiv_pos_as_xyz
'x, y, z'
'-x, -y, -z'

loop_
_atom_site_label
_atom_site_type_symbol
_atom_site_fract_x
_atom_site_fract_y
_atom_site_fract_z
_atom_site_U_iso_or_equiv
_atom_site_adp_type
_atom_site_occupancy
_atom_site_site_symmetry_order
_atom_site_calc_flag
_atom_site_refinement_flags_posn
_atom_site_refinement_flags_adp
C1 C 0.20386(15) 0.72023(14) 0.38034(10) 0.0203(2) Uani 1 1 d . .
C2 C 0.20778(16) 0.59775(15) 0.45333(10) 0.0221(3) Uani 1 1 d . .
H2 H 0.298379 0.502397 0.459488 0.027 Uiso 1 1 calc R U
C3 C 0.08193(18) 0.61346(16) 0.51652(11) 0.0265(3) Uani 1 1 d . .
H3 H 0.086386 0.528979 0.565159 0.032 Uiso 1 1 calc R U
C4 C -0.05055(19) 0.75169(18) 0.50925(13) 0.0331(3) Uani 1 1 d . .
H4 H -0.138105 0.762091 0.551631 0.04 Uiso 1 1 calc R U
C5 C -0.0542(2) 0.87393(18) 0.44003(14) 0.0379(4) Uani 1 1 d . .
H5 H -0.143724 0.969411 0.435787 0.045 Uiso 1 1 calc R U
C6 C 0.07211(18) 0.85882(16) 0.37619(12) 0.0301(3) Uani 1 1 d . .
H6 H 0.068215 0.944361 0.329182 0.036 Uiso 1 1 calc R U
C7 C 0.45994(17) 0.92623(16) 0.25919(12) 0.0281(3) Uani 1 1 d . .
H7 H 0.420943 1.026397 0.210783 0.034 Uiso 1 1 calc R U
C8 C 0.4555(2) 0.9509(2) 0.37020(14) 0.0413(4) Uani 1 1 d . .
H8A H 0.532947 0.990297 0.381733 0.062 Uiso 1 1 calc R U
H8B H 0.344581 1.022423 0.379839 0.062 Uiso 1 1 calc R U
H8C H 0.486007 0.855939 0.420263 0.062 Uiso 1 1 calc R U
C9 C 0.6353(2) 0.8319(2) 0.23680(16) 0.0416(4) Uani 1 1 d . .
H9A H 0.704871 0.877546 0.251948 0.062 Uiso 1 1 calc R U
H9B H 0.67667 0.731139 0.280937 0.062 Uiso 1 1 calc R U
H9C H 0.636805 0.826445 0.163146 0.062 Uiso 1 1 calc R U
C10 C 0.22440(18) 0.95018(15) 0.14624(11) 0.0267(3) Uani 1 1 d . .
H10 H 0.149883 0.901954 0.146124 0.032 Uiso 1 1 calc R U
C11 C 0.3036(3) 0.94327(19) 0.04335(13) 0.0438(4) Uani 1 1 d . .
H11A H 0.218465 1.000381 -0.015082 0.066 Uiso 1 1 calc R U
H11B H 0.381302 0.985856 0.041794 0.066 Uiso 1 1 calc R U
H11C H 0.361663 0.839151 0.037321 0.066 Uiso 1 1 calc R U
C12 C 0.1166(2) 1.11374(17) 0.14976(14) 0.0361(3) Uani 1 1 d . .
H12A H 0.039541 1.16378 0.08678 0.054 Uiso 1 1 calc R U
H12B H 0.055422 1.118016 0.211617 0.054 Uiso 1 1 calc R U
H12C H 0.186045 1.163847 0.153144 0.054 Uiso 1 1 calc R U
C13 C 0.21104(16) 0.52617(15) 0.17188(10) 0.0237(3) Uani 1 1 d . .
C14 C 0.2237(2) 0.4751(2) 0.06818(12) 0.0343(3) Uani 1 1 d . .
H14A H 0.235959 0.548223 0.012309 0.052 Uiso 1 1 calc R U
H14B H 0.31903 0.377806 0.07516 0.052 Uiso 1 1 calc R U
H14C H 0.124016 0.466909 0.051122 0.052 Uiso 1 1 calc R U
C15 C 0.05588(18) 0.67477(18) 0.15694(15) 0.0377(4) Uani 1 1 d . .
H15A H 0.067067 0.74888 0.101385 0.057 Uiso 1 1 calc R U
H15B H -0.039119 0.660876 0.137671 0.057 Uiso 1 1 calc R U
H15C H 0.040435 0.70962 0.222211 0.057 Uiso 1 1 calc R U
C16 C 0.19194(18) 0.41203(18) 0.25846(12) 0.0296(3) Uani 1 1 d . .
H16A H 0.290716 0.316526 0.268569 0.044 Uiso 1 1 calc R U
H16B H 0.176183 0.447476 0.323498 0.044 Uiso 1 1 calc R U
H16C H 0.096629 0.398732 0.238958 0.044 Uiso 1 1 calc R U
C17 C 0.58186(16) 0.38377(15) 0.24733(11) 0.0253(3) Uani 1 1 d . .
C18 C 0.57985(18) 0.31560(16) 0.36230(12) 0.0307(3) Uani 1 1 d . .
H18A H 0.489002 0.288642 0.369537 0.046 Uiso 1 1 calc R U
H18B H 0.683683 0.226129 0.386397 0.046 Uiso 1 1 calc R U
H18C H 0.565587 0.388438 0.404447 0.046 Uiso 1 1 calc R U
C19 C 0.72562(17) 0.42482(18) 0.23861(14) 0.0337(3) Uani 1 1 d . .
H19A H 0.729049 0.468677 0.165556 0.051 Uiso 1 1 calc R U
H19B H 0.710618 0.497103 0.281389 0.051 Uiso 1 1 calc R U
H19C H 0.828715 0.334795 0.263339 0.051 Uiso 1 1 calc R U
C20 C 0.61203(19) 0.26748(18) 0.18148(14) 0.0361(3) Uani 1 1 d . .
H20A H 0.613237 0.311415 0.108072 0.054 Uiso 1 1 calc R U
H20B H 0.717754 0.180602 0.206321 0.054 Uiso 1 1 calc R U
H20C H 0.524329 0.236331 0.188118 0.054 Uiso 1 1 calc R U
N1 N 0.34432(13) 0.86671(12) 0.23875(9) 0.0215(2) Uani 1 1 d . .
P1 P 0.38373(4) 0.69438(3) 0.30787(2) 0.01801(9) Uani 1 1 d . .
P2 P 0.39522(4) 0.56490(4) 0.18656(2) 0.01900(10) Uani 1 1 d . .

loop_
_atom_site_aniso_label
_atom_site_aniso_U_11
_atom_site_aniso_U_22
_atom_site_aniso_U_33
_atom_site_aniso_U_23
_atom_site_aniso_U_13
_atom_site_aniso_U_12
C1 0.0226(6) 0.0206(6) 0.0202(6) -0.0060(5) 0.0040(4) -0.0112(5)
C2 0.0270(6) 0.0203(6) 0.0209(6) -0.0054(5) 0.0031(5) -0.0119(5)
C3 0.0352(7) 0.0286(7) 0.0226(6) -0.0053(5) 0.0062(5) -0.0207(6)
C4 0.0350(8) 0.0343(8) 0.0339(8) -0.0095(6) 0.0169(6) -0.0183(6)
C5 0.0339(8) 0.0254(7) 0.0471(9) -0.0086(7) 0.0193(7) -0.0068(6)
C6 0.0311(7) 0.0214(7) 0.0332(7) -0.0030(5) 0.0121(6) -0.0092(5)
C7 0.0304(7) 0.0223(6) 0.0374(8) -0.0066(6) 0.0063(5) -0.0168(5)
C8 0.0544(10) 0.0384(9) 0.0431(9) -0.0174(7) 0.0027(7) -0.0279(8)
C9 0.0296(8) 0.0379(9) 0.0638(12) -0.0124(8) 0.0124(7) -0.0204(7)
C10 0.0316(7) 0.0188(6) 0.0261(7) 0.0002(5) -0.0003(5) -0.0104(5)
C11 0.0672(12) 0.0289(8) 0.0254(8) -0.0029(6) 0.0069(7) -0.0140(8)
C12 0.0367(8) 0.0212(7) 0.0402(9) 0.0010(6) 0.0042(6) -0.0073(6)
C13 0.0241(6) 0.0256(6) 0.0240(6) -0.0058(5) -0.0012(5) -0.0133(5)
C14 0.0433(8) 0.0428(9) 0.0253(7) -0.0099(6) -0.0025(6) -0.0257(7)
C15 0.0242(7) 0.0329(8) 0.0525(10) -0.0114(7) -0.0112(6) -0.0086(6)
C16 0.0349(8) 0.0352(8) 0.0298(7) -0.0099(6) 0.0059(5) -0.0245(6)
C17 0.0221(6) 0.0212(6) 0.0324(7) -0.0118(5) 0.0025(5) -0.0069(5)
C18 0.0307(7) 0.0177(6) 0.0346(8) -0.0021(5) -0.0064(6) -0.0042(5)
C19 0.0216(7) 0.0374(8) 0.0455(9) -0.0203(7) 0.0069(6) -0.0114(6)
C20 0.0317(7) 0.0305(8) 0.0499(10) -0.0238(7) 0.0070(6) -0.0109(6)
N1 0.0250(5) 0.0172(5) 0.0237(5) -0.0030(4) 0.0031(4) -0.0114(4)
P1 0.01924(16) 0.01567(16) 0.01934(16) -0.00401(11) 0.00248(11) -0.00795(12)
P2 0.02167(17) 0.01860(17) 0.01845(16) -0.00454(12) 0.00257(11) -0.01036(12)

loop_
_atom_type_symbol
_atom_type_description
_atom_type_scat_dispersion_real
_atom_type_scat_dispersion_imag
_atom_type_scat_source
C C 0.0033 0.0016 'International Tables Vol C Tables 4.2.6.8 and 6.1.1.4'
H H 0 0 'International Tables Vol C Tables 4.2.6.8 and 6.1.1.4'
N N 0.0061 0.0033 'International Tables Vol C Tables 4.2.6.8 and 6.1.1.4'
P P 0.1023 0.0942 'International Tables Vol C Tables 4.2.6.8 and 6.1.1.4'

loop_
_geom_angle_atom_site_label_1
_geom_angle_atom_site_label_2
_geom_angle_atom_site_label_3
_geom_angle
C6 C1 C2 117.76(12)
C6 C1 P1 123.23(10)
C2 C1 P1 118.52(10)
C3 C2 C1 121.07(12)
C3 C2 H2 119.5
C1 C2 H2 119.5
C2 C3 C4 120.32(13)
C2 C3 H3 119.8
C4 C3 H3 119.8
C5 C4 C3 119.38(13)
C5 C4 H4 120.3
C3 C4 H4 120.3
C4 C5 C6 120.56(14)
C4 C5 H5 119.7
C6 C5 H5 119.7
C1 C6 C5 120.86(13)
C1 C6 H6 119.6
C5 C6 H6 119.6
N1 C7 C8 111.08(12)
N1 C7 C9 113.81(12)
C8 C7 C9 110.83(14)
N1 C7 H7 106.9
C8 C7 H7 106.9
C9 C7 H7 106.9
C7 C8 H8A 109.5
C7 C8 H8B 109.5
H8A C8 H8B 109.5
C7 C8 H8C 109.5
H8A C8 H8C 109.5
H8B C8 H8C 109.5
C7 C9 H9A 109.5
C7 C9 H9B 109.5
H9A C9 H9B 109.5
C7 C9 H9C 109.5
H9A C9 H9C 109.5
H9B C9 H9C 109.5
N1 C10 C11 113.09(13)
N1 C10 C12 112.84(12)
C11 C10 C12 109.44(12)
N1 C10 H10 107
C11 C10 H10 107
C12 C10 H10 107
C10 C11 H11A 109.5
C10 C11 H11B 109.5
H11A C11 H11B 109.5
C10 C11 H11C 109.5
H11A C11 H11C 109.5
H11B C11 H11C 109.5
C10 C12 H12A 109.5
C10 C12 H12B 109.5
H12A C12 H12B 109.5
C10 C12 H12C 109.5
H12A C12 H12C 109.5
H12B C12 H12C 109.5
C16 C13 C15 108.90(13)
C16 C13 C14 109.22(12)
C15 C13 C14 106.63(12)
C16 C13 P2 118.10(9)
C15 C13 P2 107.89(9)
C14 C13 P2 105.52(9)
C13 C14 H14A 109.5
C13 C14 H14B 109.5
H14A C14 H14B 109.5
C13 C14 H14C 109.5
H14A C14 H14C 109.5
H14B C14 H14C 109.5
C13 C15 H15A 109.5
C13 C15 H15B 109.5
H15A C15 H15B 109.5
C13 C15 H15C 109.5
H15A C15 H15C 109.5
H15B C15 H15C 109.5
C13 C16 H16A 109.5
C13 C16 H16B 109.5
H16A C16 H16B 109.5
C13 C16 H16C 109.5
H16A C16 H16C 109.5
H16B C16 H16C 109.5
C18 C17 C19 108.19(12)
C18 C17 C20 109.69(12)
C19 C17 C20 107.89(12)
C18 C17 P2 116.41(9)
C19 C17 P2 104.35(10)
C20 C17 P2 109.88(10)
C17 C18 H18A 109.5
C17 C18 H18B 109.5
H18A C18 H18B 109.5
C17 C18 H18C 109.5
H18A C18 H18C 109.5
H18B C18 H18C 109.5
C17 C19 H19A 109.5
C17 C19 H19B 109.5
H19A C19 H19B 109.5
C17 C19 H19C 109.5
H19A C19 H19C 109.5
H19B C19 H19C 109.5
C17 C20 H20A 109.5
C17 C20 H20B 109.5
H20A C20 H20B 109.5
C17 C20 H20C 109.5
H20A C20 H20C 109.5
H20B C20 H20C 109.5
C10 N1 C7 116.38(11)
C10 N1 P1 125.19(9)
C7 N1 P1 117.31(9)
N1 P1 C1 105.32(6)
N1 P1 P2 104.65(4)
C1 P1 P2 109.82(4)
C17 P2 C13 109.50(6)
C17 P2 P1 98.82(4)
C13 P2 P1 115.05(5)

loop_
_geom_bond_atom_site_label_1
_geom_bond_atom_site_label_2
_geom_bond_distance
C1 C6 1.3899(18)
C1 C2 1.4018(18)
C1 P1 1.8352(13)
C2 C3 1.3826(19)
C2 H2 0.95
C3 C4 1.384(2)
C3 H3 0.95
C4 C5 1.376(2)
C4 H4 0.95
C5 C6 1.392(2)
C5 H5 0.95
C6 H6 0.95
C7 N1 1.4793(17)
C7 C8 1.527(2)
C7 C9 1.526(2)
C7 H7 1
C8 H8A 0.98
C8 H8B 0.98
C8 H8C 0.98
C9 H9A 0.98
C9 H9B 0.98
C9 H9C 0.98
C10 N1 1.4759(17)
C10 C11 1.528(2)
C10 C12 1.535(2)
C10 H10 1
C11 H11A 0.98
C11 H11B 0.98
C11 H11C 0.98
C12 H12A 0.98
C12 H12B 0.98
C12 H12C 0.98
C13 C16 1.5248(19)
C13 C15 1.532(2)
C13 C14 1.541(2)
C13 P2 1.9065(13)
C14 H14A 0.98
C14 H14B 0.98
C14 H14C 0.98
C15 H15A 0.98
C15 H15B 0.98
C15 H15C 0.98
C16 H16A 0.98
C16 H16B 0.98
C16 H16C 0.98
C17 C18 1.533(2)
C17 C19 1.5396(19)
C17 C20 1.539(2)
C17 P2 1.9021(14)
C18 H18A 0.98
C18 H18B 0.98
C18 H18C 0.98
C19 H19A 0.98
C19 H19B 0.98
C19 H19C 0.98
C20 H20A 0.98
C20 H20B 0.98
C20 H20C 0.98
N1 P1 1.6916(11)
P1 P2 2.2446(5)

loop_
_geom_torsion_atom_site_label_1
_geom_torsion_atom_site_label_2
_geom_torsion_atom_site_label_3
_geom_torsion_atom_site_label_4
_geom_torsion
C6 C1 C2 C3 2.2(2)
P1 C1 C2 C3 174.43(10)
C1 C2 C3 C4 -0.5(2)
C2 C3 C4 C5 -1.3(2)
C3 C4 C5 C6 1.3(3)
C2 C1 C6 C5 -2.2(2)
P1 C1 C6 C5 -174.02(13)
C4 C5 C6 C1 0.5(3)
C11 C10 N1 C7 66.92(16)
C12 C10 N1 C7 -57.98(16)
C11 C10 N1 P1 -100.59(14)
C12 C10 N1 P1 134.51(11)
C8 C7 N1 C10 126.01(14)
C9 C7 N1 C10 -108.07(15)
C8 C7 N1 P1 -65.46(14)
C9 C7 N1 P1 60.46(16)
C10 N1 P1 C1 -72.57(12)
C7 N1 P1 C1 120.03(10)
C10 N1 P1 P2 43.22(11)
C7 N1 P1 P2 -124.19(9)
C6 C1 P1 N1 -2.02(14)
C2 C1 P1 N1 -173.79(10)
C6 C1 P1 P2 -114.19(12)
C2 C1 P1 P2 74.04(11)
